data_4026987
loop_
_publ_author_name
'Chengyu Wang'
'Yifeng Chen'
'Xin Xie'
'Jun Liu'
'Yuanhong Liu'

_publ_section_title
;
 Gold-Catalyzed Furan/Yne Cyclizations for the Regiodefined Assembly of
 Multisubstituted Protected 1-Naphthols
;
_journal_name_full 'Journal of Organic Chemistry'
_journal_page_first 1915
_journal_page_last 1921
_journal_paper_doi 10.1021/jo202541p
_journal_volume 77
_journal_year 2012
_chemical_formula_sum 'C25 H28 O2 Si'
_chemical_formula_weight 388.56
_chemical_name_systematic
; 
 ? 
;
_space_group_IT_number 61
_symmetry_cell_setting orthorhombic
_symmetry_space_group_name_Hall '-P 2ac 2ab'
_symmetry_space_group_name_H-M 'P b c a'
_atom_sites_solution_hydrogens geom
_atom_sites_solution_primary direct
_atom_sites_solution_secondary difmap
_audit_creation_method SHELXL-97
_cell_angle_alpha 90.00
_cell_angle_beta 90.00
_cell_angle_gamma 90.00
_cell_formula_units_Z 8
_cell_length_a 15.6955(15)
_cell_length_b 11.4214(10)
_cell_length_c 24.763(2)
_cell_measurement_reflns_used 4411
_cell_measurement_temperature 293(2)
_cell_measurement_theta_max 46.438
_cell_measurement_theta_min 4.707
_cell_volume 4439.1(7)
_computing_cell_refinement 'Bruker SMART'
_computing_data_collection 'Bruker SMART'
_computing_data_reduction 'Bruker SHELXTL'
_computing_molecular_graphics 'Bruker SHELXTL'
_computing_publication_material 'Bruker SHELXTL'
_computing_structure_refinement 'SHELXL-97 (Sheldrick, 1997)'
_computing_structure_solution 'SHELXS-97 (Sheldrick, 1990)'
_diffrn_ambient_temperature 293(2)
_diffrn_measured_fraction_theta_full 1.000
_diffrn_measured_fraction_theta_max 1.000
_diffrn_measurement_device_type 'CCD area detector'
_diffrn_measurement_method 'phi and omega scans'
_diffrn_radiation_monochromator graphite
_diffrn_radiation_source 'fine-focus sealed tube'
_diffrn_radiation_type MoK\a
_diffrn_radiation_wavelength 0.71073
_diffrn_reflns_av_R_equivalents 0.0445
_diffrn_reflns_av_sigmaI/netI 0.0314
_diffrn_reflns_limit_h_max 19
_diffrn_reflns_limit_h_min -18
_diffrn_reflns_limit_k_max 13
_diffrn_reflns_limit_k_min -14
_diffrn_reflns_limit_l_max 21
_diffrn_reflns_limit_l_min -30
_diffrn_reflns_number 25127
_diffrn_reflns_theta_full 26.00
_diffrn_reflns_theta_max 26.00
_diffrn_reflns_theta_min 1.64
_exptl_absorpt_coefficient_mu 0.123
_exptl_absorpt_correction_T_max 1.00000
_exptl_absorpt_correction_T_min 0.62001
_exptl_absorpt_correction_type empirical
_exptl_absorpt_process_details sadabs
_exptl_crystal_colour colorless
_exptl_crystal_density_diffrn 1.163
_exptl_crystal_description prismatic
_exptl_crystal_F_000 1664
_exptl_crystal_size_max 0.312
_exptl_crystal_size_mid 0.235
_exptl_crystal_size_min 0.127
_refine_diff_density_max 0.340
_refine_diff_density_min -0.226
_refine_diff_density_rms 0.041
_refine_ls_extinction_method none
_refine_ls_goodness_of_fit_ref 1.074
_refine_ls_hydrogen_treatment constr
_refine_ls_matrix_type full
_refine_ls_number_parameters 258
_refine_ls_number_reflns 4360
_refine_ls_number_restraints 0
_refine_ls_restrained_S_all 1.074
_refine_ls_R_factor_all 0.0685
_refine_ls_R_factor_gt 0.0533
_refine_ls_shift/su_max 0.000
_refine_ls_shift/su_mean 0.000
_refine_ls_structure_factor_coef Fsqd
_refine_ls_weighting_details 'calc w=1/[\s^2^(Fo^2^)+(0.0636P)^2^+1.4248P] where P=(Fo^2^+2Fc^2^)/3'
_refine_ls_weighting_scheme calc
_refine_ls_wR_factor_gt 0.1261
_refine_ls_wR_factor_ref 0.1354
_reflns_number_gt 3478
_reflns_number_total 4360
_reflns_threshold_expression >2sigma(I)
_cod_data_source_file jo202541p_si_002.cif
_cod_data_source_block cd211528
_cod_original_cell_volume 4439.2(7)
_cod_database_code 4026987

loop_
_symmetry_equiv_pos_as_xyz
'x, y, z'
'-x+1/2, -y, z+1/2'
'-x, y+1/2, -z+1/2'
'x+1/2, -y+1/2, -z'
'-x, -y, -z'
'x-1/2, y, -z-1/2'
'x, -y-1/2, z-1/2'
'-x-1/2, y-1/2, z'

loop_
_atom_site_label
_atom_site_type_symbol
_atom_site_fract_x
_atom_site_fract_y
_atom_site_fract_z
_atom_site_U_iso_or_equiv
_atom_site_adp_type
_atom_site_occupancy
_atom_site_symmetry_multiplicity
_atom_site_calc_flag
_atom_site_refinement_flags
Si1 Si 0.15191(4) 0.24263(5) 0.17863(2) 0.04003(18) Uani 1 1 d .
O1 O 0.08826(9) 0.23228(11) 0.12451(5) 0.0361(3) Uani 1 1 d .
O2 O -0.01638(12) 0.51068(15) 0.06858(8) 0.0691(5) Uani 1 1 d .
C2 C 0.01008(15) -0.1184(2) 0.10588(9) 0.0498(6) Uani 1 1 d .
H2 H -0.0231 -0.1549 0.1321 0.060 Uiso 1 1 calc R
C3 C 0.03671(15) -0.18195(18) 0.06080(9) 0.0477(5) Uani 1 1 d .
H3 H 0.0224 -0.2606 0.0574 0.057 Uiso 1 1 calc R
C4 C 0.08349(13) -0.12853(17) 0.02191(9) 0.0412(5) Uani 1 1 d .
H4 H 0.1002 -0.1710 -0.0084 0.049 Uiso 1 1 calc R
C5 C 0.10744(12) -0.00931(16) 0.02648(8) 0.0333(4) Uani 1 1 d .
C6 C 0.08253(12) 0.05404(16) 0.07299(7) 0.0327(4) Uani 1 1 d .
C7 C 0.03207(14) -0.00309(18) 0.11217(8) 0.0425(5) Uani 1 1 d .
H7 H 0.0136 0.0378 0.1425 0.051 Uiso 1 1 calc R
C8 C 0.10809(12) 0.17353(16) 0.07744(7) 0.0327(4) Uani 1 1 d .
C9 C 0.15006(12) 0.22989(16) 0.03602(8) 0.0329(4) Uani 1 1 d .
C10 C 0.17558(12) 0.16395(16) -0.01053(7) 0.0326(4) Uani 1 1 d .
C11 C 0.15502(12) 0.04746(16) -0.01406(8) 0.0345(4) Uani 1 1 d .
H11 H 0.1730 0.0048 -0.0440 0.041 Uiso 1 1 calc R
C12 C 0.22316(12) 0.21935(16) -0.05598(7) 0.0347(4) Uani 1 1 d .
C13 C 0.19334(14) 0.31862(18) -0.08214(8) 0.0414(5) Uani 1 1 d .
H13 H 0.1431 0.3539 -0.0706 0.050 Uiso 1 1 calc R
C14 C 0.23789(17) 0.36570(19) -0.12538(9) 0.0507(6) Uani 1 1 d .
H14 H 0.2171 0.4318 -0.1429 0.061 Uiso 1 1 calc R
C15 C 0.31258(17) 0.3152(2) -0.14240(9) 0.0563(6) Uani 1 1 d .
H15 H 0.3426 0.3475 -0.1712 0.068 Uiso 1 1 calc R
C16 C 0.34292(16) 0.2169(2) -0.11688(9) 0.0547(6) Uani 1 1 d .
H16 H 0.3935 0.1826 -0.1284 0.066 Uiso 1 1 calc R
C17 C 0.29841(13) 0.16880(19) -0.07403(8) 0.0432(5) Uani 1 1 d .
H17 H 0.3191 0.1019 -0.0571 0.052 Uiso 1 1 calc R
C18 C 0.17431(13) 0.35476(17) 0.03924(8) 0.0395(5) Uani 1 1 d .
H18 H 0.2313 0.3726 0.0332 0.047 Uiso 1 1 calc R
C19 C 0.12256(15) 0.44416(17) 0.04999(8) 0.0428(5) Uani 1 1 d .
H19 H 0.1464 0.5182 0.0540 0.051 Uiso 1 1 calc R
C20 C 0.03136(15) 0.43236(19) 0.05581(8) 0.0464(5) Uani 1 1 d .
H20 H 0.0076 0.3591 0.0493 0.056 Uiso 1 1 calc R
C21 C 0.1562(2) 0.0999(2) 0.21473(11) 0.0707(8) Uani 1 1 d .
H21A H 0.1002 0.0793 0.2269 0.106 Uiso 1 1 calc R
H21B H 0.1938 0.1064 0.2452 0.106 Uiso 1 1 calc R
H21C H 0.1770 0.0405 0.1907 0.106 Uiso 1 1 calc R
C22 C 0.26170(17) 0.2820(3) 0.15762(11) 0.0707(8) Uani 1 1 d .
H22A H 0.2819 0.2261 0.1317 0.106 Uiso 1 1 calc R
H22B H 0.2985 0.2816 0.1886 0.106 Uiso 1 1 calc R
H22C H 0.2615 0.3587 0.1417 0.106 Uiso 1 1 calc R
C23 C 0.10065(16) 0.35541(19) 0.22331(8) 0.0477(5) Uani 1 1 d .
C24 C 0.01209(19) 0.3147(3) 0.24058(11) 0.0816(9) Uani 1 1 d .
H24A H -0.0132 0.3726 0.2636 0.122 Uiso 1 1 calc R
H24B H 0.0167 0.2419 0.2598 0.122 Uiso 1 1 calc R
H24C H -0.0229 0.3039 0.2092 0.122 Uiso 1 1 calc R
C25 C 0.15622(18) 0.3714(2) 0.27390(10) 0.0641(7) Uani 1 1 d .
H25A H 0.1307 0.4287 0.2972 0.096 Uiso 1 1 calc R
H25B H 0.2120 0.3973 0.2634 0.096 Uiso 1 1 calc R
H25C H 0.1607 0.2981 0.2927 0.096 Uiso 1 1 calc R
C26 C 0.0938(3) 0.4739(2) 0.19474(12) 0.0936(12) Uani 1 1 d .
H26A H 0.0516 0.4692 0.1668 0.140 Uiso 1 1 calc R
H26B H 0.1479 0.4939 0.1792 0.140 Uiso 1 1 calc R
H26C H 0.0775 0.5329 0.2204 0.140 Uiso 1 1 calc R

loop_
_atom_site_aniso_label
_atom_site_aniso_U_11
_atom_site_aniso_U_22
_atom_site_aniso_U_33
_atom_site_aniso_U_23
_atom_site_aniso_U_13
_atom_site_aniso_U_12
Si1 0.0453(4) 0.0394(3) 0.0354(3) -0.0068(2) -0.0012(2) 0.0026(2)
O1 0.0410(8) 0.0377(7) 0.0295(7) -0.0071(5) 0.0045(6) 0.0004(6)
O2 0.0680(12) 0.0553(10) 0.0838(13) -0.0018(9) 0.0043(10) 0.0254(9)
C2 0.0531(14) 0.0479(12) 0.0483(13) 0.0054(10) 0.0042(10) -0.0137(10)
C3 0.0496(13) 0.0353(11) 0.0584(14) -0.0013(10) -0.0038(11) -0.0077(9)
C4 0.0407(12) 0.0348(10) 0.0480(12) -0.0087(9) 0.0005(9) 0.0018(9)
C5 0.0306(10) 0.0332(10) 0.0362(10) -0.0027(8) -0.0037(8) 0.0032(8)
C6 0.0320(10) 0.0347(10) 0.0313(10) -0.0012(8) -0.0012(8) 0.0015(8)
C7 0.0455(13) 0.0443(11) 0.0377(11) -0.0030(9) 0.0060(9) -0.0048(9)
C8 0.0336(10) 0.0354(10) 0.0291(9) -0.0060(8) 0.0013(8) 0.0026(8)
C9 0.0322(10) 0.0328(10) 0.0338(10) -0.0039(8) 0.0004(8) 0.0013(8)
C10 0.0285(10) 0.0367(10) 0.0325(10) -0.0034(8) 0.0012(7) 0.0030(8)
C11 0.0351(11) 0.0357(10) 0.0327(10) -0.0070(8) 0.0034(8) 0.0053(8)
C12 0.0370(11) 0.0368(10) 0.0303(9) -0.0080(8) 0.0018(8) -0.0028(8)
C13 0.0461(12) 0.0427(11) 0.0353(11) -0.0065(9) 0.0012(9) 0.0017(9)
C14 0.0707(17) 0.0451(12) 0.0362(11) 0.0002(9) -0.0022(11) -0.0031(11)
C15 0.0653(17) 0.0659(15) 0.0378(12) 0.0000(11) 0.0140(11) -0.0162(13)
C16 0.0457(14) 0.0720(16) 0.0464(13) -0.0024(12) 0.0126(10) 0.0021(12)
C17 0.0412(12) 0.0507(12) 0.0375(11) -0.0014(9) 0.0063(9) 0.0040(10)
C18 0.0418(12) 0.0414(11) 0.0354(11) -0.0040(9) 0.0060(9) -0.0075(9)
C19 0.0577(14) 0.0319(10) 0.0387(11) -0.0010(8) 0.0053(10) -0.0047(9)
C20 0.0570(14) 0.0394(11) 0.0428(12) 0.0045(9) -0.0009(10) 0.0065(10)
C21 0.101(2) 0.0484(14) 0.0629(17) 0.0010(12) -0.0208(15) 0.0105(14)
C22 0.0510(16) 0.097(2) 0.0636(17) -0.0090(15) -0.0037(13) -0.0062(15)
C23 0.0622(15) 0.0474(12) 0.0334(11) -0.0090(9) -0.0035(10) 0.0083(11)
C24 0.0602(18) 0.120(3) 0.0645(18) -0.0356(18) 0.0039(14) 0.0080(17)
C25 0.0785(19) 0.0684(16) 0.0452(14) -0.0177(12) -0.0097(12) -0.0036(14)
C26 0.165(4) 0.0562(16) 0.0601(18) -0.0096(14) -0.006(2) 0.037(2)

loop_
_atom_type_symbol
_atom_type_description
_atom_type_scat_dispersion_real
_atom_type_scat_dispersion_imag
_atom_type_scat_source
C C 0.0033 0.0016 'International Tables Vol C Tables 4.2.6.8 and 6.1.1.4'
H H 0.0000 0.0000 'International Tables Vol C Tables 4.2.6.8 and 6.1.1.4'
O O 0.0106 0.0060 'International Tables Vol C Tables 4.2.6.8 and 6.1.1.4'
Si Si 0.0817 0.0704 'International Tables Vol C Tables 4.2.6.8 and 6.1.1.4'

loop_
_geom_angle_atom_site_label_1
_geom_angle_atom_site_label_2
_geom_angle_atom_site_label_3
_geom_angle
O1 Si1 C22 110.27(10)
O1 Si1 C21 110.14(10)
C22 Si1 C21 108.24(14)
O1 Si1 C23 105.31(9)
C22 Si1 C23 113.37(12)
C21 Si1 C23 109.48(12)
C8 O1 Si1 125.11(12)
C7 C2 C3 121.0(2)
C7 C2 H2 119.5
C3 C2 H2 119.5
C4 C3 C2 119.76(19)
C4 C3 H3 120.1
C2 C3 H3 120.1
C3 C4 C5 121.27(19)
C3 C4 H4 119.4
C5 C4 H4 119.4
C11 C5 C6 119.40(17)
C11 C5 C4 121.71(18)
C6 C5 C4 118.89(18)
C7 C6 C5 118.54(17)
C7 C6 C8 123.14(17)
C5 C6 C8 118.30(17)
C2 C7 C6 120.49(19)
C2 C7 H7 119.8
C6 C7 H7 119.8
C9 C8 O1 120.59(16)
C9 C8 C6 121.58(16)
O1 C8 C6 117.82(16)
C8 C9 C10 119.10(17)
C8 C9 C18 122.24(17)
C10 C9 C18 118.57(17)
C11 C10 C9 119.65(17)
C11 C10 C12 118.77(16)
C9 C10 C12 121.57(16)
C10 C11 C5 121.71(17)
C10 C11 H11 119.1
C5 C11 H11 119.1
C13 C12 C17 118.45(18)
C13 C12 C10 122.02(18)
C17 C12 C10 119.50(18)
C12 C13 C14 120.5(2)
C12 C13 H13 119.8
C14 C13 H13 119.8
C15 C14 C13 120.3(2)
C15 C14 H14 119.8
C13 C14 H14 119.8
C14 C15 C16 119.9(2)
C14 C15 H15 120.1
C16 C15 H15 120.1
C15 C16 C17 120.1(2)
C15 C16 H16 119.9
C17 C16 H16 119.9
C16 C17 C12 120.7(2)
C16 C17 H17 119.6
C12 C17 H17 119.6
C19 C18 C9 126.40(19)
C19 C18 H18 116.8
C9 C18 H18 116.8
C18 C19 C20 123.56(19)
C18 C19 H19 118.2
C20 C19 H19 118.2
O2 C20 C19 124.8(2)
O2 C20 H20 117.6
C19 C20 H20 117.6
Si1 C21 H21A 109.5
Si1 C21 H21B 109.5
H21A C21 H21B 109.5
Si1 C21 H21C 109.5
H21A C21 H21C 109.5
H21B C21 H21C 109.5
Si1 C22 H22A 109.5
Si1 C22 H22B 109.5
H22A C22 H22B 109.5
Si1 C22 H22C 109.5
H22A C22 H22C 109.5
H22B C22 H22C 109.5
C24 C23 C26 109.5(3)
C24 C23 C25 108.9(2)
C26 C23 C25 108.2(2)
C24 C23 Si1 110.24(17)
C26 C23 Si1 111.35(17)
C25 C23 Si1 108.55(17)
C23 C24 H24A 109.5
C23 C24 H24B 109.5
H24A C24 H24B 109.5
C23 C24 H24C 109.5
H24A C24 H24C 109.5
H24B C24 H24C 109.5
C23 C25 H25A 109.5
C23 C25 H25B 109.5
H25A C25 H25B 109.5
C23 C25 H25C 109.5
H25A C25 H25C 109.5
H25B C25 H25C 109.5
C23 C26 H26A 109.5
C23 C26 H26B 109.5
H26A C26 H26B 109.5
C23 C26 H26C 109.5
H26A C26 H26C 109.5
H26B C26 H26C 109.5

loop_
_geom_bond_atom_site_label_1
_geom_bond_atom_site_label_2
_geom_bond_distance
Si1 O1 1.6758(14)
Si1 C22 1.855(3)
Si1 C21 1.860(3)
Si1 C23 1.879(2)
O1 C8 1.381(2)
O2 C20 1.209(3)
C2 C7 1.371(3)
C2 C3 1.396(3)
C2 H2 0.9300
C3 C4 1.356(3)
C3 H3 0.9300
C4 C5 1.417(3)
C4 H4 0.9300
C5 C11 1.409(3)
C5 C6 1.415(3)
C6 C7 1.412(3)
C6 C8 1.427(3)
C7 H7 0.9300
C8 C9 1.379(3)
C9 C10 1.434(3)
C9 C18 1.478(3)
C10 C11 1.372(3)
C10 C12 1.491(3)
C11 H11 0.9300
C12 C13 1.387(3)
C12 C17 1.389(3)
C13 C14 1.387(3)
C13 H13 0.9300
C14 C15 1.373(4)
C14 H14 0.9300
C15 C16 1.374(4)
C15 H15 0.9300
C16 C17 1.384(3)
C16 H16 0.9300
C17 H17 0.9300
C18 C19 1.332(3)
C18 H18 0.9300
C19 C20 1.445(3)
C19 H19 0.9300
C20 H20 0.9300
C21 H21A 0.9600
C21 H21B 0.9600
C21 H21C 0.9600
C22 H22A 0.9600
C22 H22B 0.9600
C22 H22C 0.9600
C23 C24 1.527(4)
C23 C26 1.531(4)
C23 C25 1.537(3)
C24 H24A 0.9600
C24 H24B 0.9600
C24 H24C 0.9600
C25 H25A 0.9600
C25 H25B 0.9600
C25 H25C 0.9600
C26 H26A 0.9600
C26 H26B 0.9600
C26 H26C 0.9600

loop_
_geom_hbond_atom_site_label_D
_geom_hbond_atom_site_label_H
_geom_hbond_atom_site_label_A
_geom_hbond_distance_DH
_geom_hbond_distance_HA
_geom_hbond_distance_DA
_geom_hbond_angle_DHA
_geom_hbond_site_symmetry_A
C3 H3 O2 0.93 2.70 3.613(3) 169.0 1_545
C13 H13 O2 0.93 2.52 3.410(3) 160.2 5_565

loop_
_geom_torsion_atom_site_label_1
_geom_torsion_atom_site_label_2
_geom_torsion_atom_site_label_3
_geom_torsion_atom_site_label_4
_geom_torsion
C22 Si1 O1 C8 46.56(18)
C21 Si1 O1 C8 -72.85(18)
C23 Si1 O1 C8 169.21(15)
C7 C2 C3 C4 -1.5(4)
C2 C3 C4 C5 1.1(3)
C3 C4 C5 C11 -179.1(2)
C3 C4 C5 C6 0.7(3)
C11 C5 C6 C7 177.58(18)
C4 C5 C6 C7 -2.2(3)
C11 C5 C6 C8 -1.1(3)
C4 C5 C6 C8 179.12(18)
C3 C2 C7 C6 -0.1(3)
C5 C6 C7 C2 2.0(3)
C8 C6 C7 C2 -179.5(2)
Si1 O1 C8 C9 -88.7(2)
Si1 O1 C8 C6 92.25(19)
C7 C6 C8 C9 -173.42(19)
C5 C6 C8 C9 5.1(3)
C7 C6 C8 O1 5.6(3)
C5 C6 C8 O1 -175.85(16)
O1 C8 C9 C10 175.15(16)
C6 C8 C9 C10 -5.9(3)
O1 C8 C9 C18 -1.1(3)
C6 C8 C9 C18 177.83(18)
C8 C9 C10 C11 2.5(3)
C18 C9 C10 C11 178.96(18)
C8 C9 C10 C12 -178.39(18)
C18 C9 C10 C12 -2.0(3)
C9 C10 C11 C5 1.5(3)
C12 C10 C11 C5 -177.61(17)
C6 C5 C11 C10 -2.2(3)
C4 C5 C11 C10 177.63(19)
C11 C10 C12 C13 125.2(2)
C9 C10 C12 C13 -53.9(3)
C11 C10 C12 C17 -52.9(3)
C9 C10 C12 C17 128.0(2)
C17 C12 C13 C14 0.1(3)
C10 C12 C13 C14 -177.96(18)
C12 C13 C14 C15 -0.7(3)
C13 C14 C15 C16 0.7(4)
C14 C15 C16 C17 -0.1(4)
C15 C16 C17 C12 -0.5(4)
C13 C12 C17 C16 0.5(3)
C10 C12 C17 C16 178.6(2)
C8 C9 C18 C19 -54.1(3)
C10 C9 C18 C19 129.5(2)
C9 C18 C19 C20 -5.5(3)
C18 C19 C20 O2 175.6(2)
O1 Si1 C23 C24 61.52(19)
C22 Si1 C23 C24 -177.85(19)
C21 Si1 C23 C24 -56.9(2)
O1 Si1 C23 C26 -60.3(2)
C22 Si1 C23 C26 60.4(2)
C21 Si1 C23 C26 -178.7(2)
O1 Si1 C23 C25 -179.24(16)
C22 Si1 C23 C25 -58.6(2)
C21 Si1 C23 C25 62.4(2)
